data_4082103
loop_
_publ_author_name
'Trofymchuk, Oleksandra S.'
'Gutsulyak, Dmitry V.'
'Quintero, Celso'
'Parvez, Masood'
'Daniliuc, Constantin G.'
'Piers, Warren E.'
'Rojas, Rene S.'

_publ_section_title
;
 N-Arylcyano-\b-diketiminate Methallyl Nickel Complexes: Synthesis, Adduct
 Formation, and Reactivity toward Ethylene
;
_journal_issue 24
_journal_name_full Organometallics
_journal_page_first 7323
_journal_paper_doi 10.1021/om400847b
_journal_volume 32
_journal_year 2013
_chemical_formula_sum 'C19 H16 N4'
_chemical_formula_weight 300.36
_chemical_name_systematic
; 
 ? 
;
_space_group_IT_number 2
_symmetry_cell_setting triclinic
_symmetry_space_group_name_Hall '-P 1'
_symmetry_space_group_name_H-M 'P -1'
_atom_sites_solution_hydrogens 'at N1 from difmap, others geom'
_atom_sites_solution_primary direct
_atom_sites_solution_secondary difmap
_audit_creation_method SHELXL-97
_cell_angle_alpha 101.781(4)
_cell_angle_beta 92.922(5)
_cell_angle_gamma 96.554(4)
_cell_formula_units_Z 2
_cell_length_a 7.9266(3)
_cell_length_b 8.7000(5)
_cell_length_c 12.0195(10)
_cell_measurement_reflns_used 2212
_cell_measurement_temperature 223(2)
_cell_measurement_theta_max 68.25
_cell_measurement_theta_min 0.88
_cell_volume 803.76(9)
_computing_cell_refinement 'Collect (Nonius B.V., 1998)'
_computing_data_collection 'Collect (Nonius B.V., 1998)'
_computing_data_reduction 'Denzo-SMN (Otwinowski & Minor, 1997)'
_computing_molecular_graphics 'XP (BrukerAXS, 2000)'
_computing_publication_material 'SHELXL-97 (Sheldrick, 1997)'
_computing_structure_refinement 'SHELXL-97 (Sheldrick, 1997)'
_computing_structure_solution 'SHELXS-97 (Sheldrick, 1990)'
_diffrn_ambient_temperature 223(2)
_diffrn_measured_fraction_theta_full 0.938
_diffrn_measured_fraction_theta_max 0.938
_diffrn_measurement_device_type 'Nonius KappaCCD APEXII'
_diffrn_measurement_method '\w and \f scans'
_diffrn_radiation_monochromator graphite
_diffrn_radiation_source 'fine-focus sealed tube'
_diffrn_radiation_type CuK\a
_diffrn_radiation_wavelength 1.54178
_diffrn_reflns_av_R_equivalents 0.038
_diffrn_reflns_av_sigmaI/netI 0.0264
_diffrn_reflns_limit_h_max 0
_diffrn_reflns_limit_h_min -9
_diffrn_reflns_limit_k_max 10
_diffrn_reflns_limit_k_min -9
_diffrn_reflns_limit_l_max 14
_diffrn_reflns_limit_l_min -14
_diffrn_reflns_number 7652
_diffrn_reflns_theta_full 66.63
_diffrn_reflns_theta_max 66.63
_diffrn_reflns_theta_min 5.24
_exptl_absorpt_coefficient_mu 0.600
_exptl_absorpt_correction_T_max 0.9154
_exptl_absorpt_correction_T_min 0.8645
_exptl_absorpt_correction_type multi-scan
_exptl_absorpt_process_details 'Denzo (Otwinowski, Borek, Majewski & Minor, 2003)'
_exptl_crystal_colour yellow
_exptl_crystal_density_diffrn 1.241
_exptl_crystal_density_method 'not measured'
_exptl_crystal_description block
_exptl_crystal_F_000 316
_exptl_crystal_size_max 0.25
_exptl_crystal_size_mid 0.18
_exptl_crystal_size_min 0.15
_refine_diff_density_max 0.132
_refine_diff_density_min -0.174
_refine_diff_density_rms 0.037
_refine_ls_extinction_method none
_refine_ls_goodness_of_fit_ref 1.038
_refine_ls_hydrogen_treatment mixed
_refine_ls_matrix_type full
_refine_ls_number_parameters 214
_refine_ls_number_reflns 2687
_refine_ls_number_restraints 0
_refine_ls_restrained_S_all 1.038
_refine_ls_R_factor_all 0.0468
_refine_ls_R_factor_gt 0.0422
_refine_ls_shift/su_max 0.000
_refine_ls_shift/su_mean 0.000
_refine_ls_structure_factor_coef Fsqd
_refine_ls_weighting_details 'calc w=1/[\s^2^(Fo^2^)+(0.0573P)^2^+0.1975P] where P=(Fo^2^+2Fc^2^)/3'
_refine_ls_weighting_scheme calc
_refine_ls_wR_factor_gt 0.1057
_refine_ls_wR_factor_ref 0.1102
_reflns_number_gt 2411
_reflns_number_total 2687
_reflns_threshold_expression >2sigma(I)
_cod_data_source_file om400847b_si_002.cif
_cod_data_source_block erk6292
_cod_original_sg_symbol_H-M P-1
_cod_database_code 4082103

loop_
_symmetry_equiv_pos_as_xyz
'x, y, z'
'-x, -y, -z'

loop_
_atom_site_label
_atom_site_type_symbol
_atom_site_fract_x
_atom_site_fract_y
_atom_site_fract_z
_atom_site_U_iso_or_equiv
_atom_site_adp_type
_atom_site_occupancy
_atom_site_symmetry_multiplicity
_atom_site_calc_flag
_atom_site_refinement_flags
N27 N 0.1199(2) 0.42846(18) 0.71368(17) 0.0746(5) Uani 1 1 d .
C27 C 0.2551(2) 0.44213(17) 0.75627(14) 0.0478(4) Uani 1 1 d .
C22 C 0.42629(17) 0.46507(16) 0.80757(12) 0.0371(3) Uani 1 1 d .
C23 C 0.48995(19) 0.61196(16) 0.87599(12) 0.0415(3) Uani 1 1 d .
H23 H 0.4203 0.6933 0.8896 0.050 Uiso 1 1 calc R
C24 C 0.6549(2) 0.63746(18) 0.92352(13) 0.0453(4) Uani 1 1 d .
H24 H 0.6985 0.7361 0.9698 0.054 Uiso 1 1 calc R
C25 C 0.75604(19) 0.51704(18) 0.90281(13) 0.0457(4) Uani 1 1 d .
H25 H 0.8694 0.5352 0.9342 0.055 Uiso 1 1 calc R
C26 C 0.69336(18) 0.37077(17) 0.83689(12) 0.0411(3) Uani 1 1 d .
H26 H 0.7644 0.2905 0.8240 0.049 Uiso 1 1 calc R
C21 C 0.52552(17) 0.34037(16) 0.78898(11) 0.0347(3) Uani 1 1 d .
N2 N 0.45490(14) 0.19641(13) 0.71730(9) 0.0366(3) Uani 1 1 d .
C3 C 0.46132(17) 0.06016(16) 0.74575(11) 0.0350(3) Uani 1 1 d .
C5 C 0.5311(2) 0.03991(18) 0.86002(12) 0.0450(4) Uani 1 1 d .
H5A H 0.6340 -0.0104 0.8509 0.067 Uiso 1 1 calc R
H5B H 0.4471 -0.0256 0.8917 0.067 Uiso 1 1 calc R
H5C H 0.5571 0.1428 0.9111 0.067 Uiso 1 1 calc R
C2 C 0.39296(17) -0.08423(15) 0.66800(11) 0.0359(3) Uani 1 1 d .
H2 H 0.4083 -0.1783 0.6921 0.043 Uiso 1 1 calc R
C1 C 0.30843(17) -0.10215(15) 0.56348(11) 0.0348(3) Uani 1 1 d .
C4 C 0.2467(2) -0.26564(17) 0.49646(13) 0.0485(4) Uani 1 1 d .
H4A H 0.2894 -0.3428 0.5348 0.073 Uiso 1 1 calc R
H4B H 0.2875 -0.2782 0.4208 0.073 Uiso 1 1 calc R
H4C H 0.1231 -0.2817 0.4904 0.073 Uiso 1 1 calc R
N1 N 0.28315(15) 0.02977(14) 0.52229(10) 0.0365(3) Uani 1 1 d .
H1 H 0.331(2) 0.120(2) 0.5725(14) 0.044(4) Uiso 1 1 d .
C11 C 0.19567(17) 0.05297(16) 0.42525(11) 0.0353(3) Uani 1 1 d .
C16 C 0.09258(19) -0.06319(18) 0.34554(13) 0.0428(4) Uani 1 1 d .
H16 H 0.0765 -0.1679 0.3559 0.051 Uiso 1 1 calc R
C15 C 0.01418(19) -0.02522(18) 0.25161(13) 0.0453(4) Uani 1 1 d .
H15 H -0.0534 -0.1052 0.1979 0.054 Uiso 1 1 calc R
C14 C 0.03288(17) 0.12832(18) 0.23469(12) 0.0413(3) Uani 1 1 d .
C13 C 0.1315(2) 0.24624(18) 0.31517(13) 0.0463(4) Uani 1 1 d .
H13 H 0.1435 0.3516 0.3059 0.056 Uiso 1 1 calc R
C12 C 0.2113(2) 0.20826(18) 0.40819(13) 0.0443(4) Uani 1 1 d .
H12 H 0.2782 0.2887 0.4619 0.053 Uiso 1 1 calc R
C17 C -0.05094(19) 0.16325(19) 0.13550(14) 0.0482(4) Uani 1 1 d .
N17 N -0.1184(2) 0.18879(19) 0.05595(13) 0.0647(4) Uani 1 1 d .

loop_
_atom_site_aniso_label
_atom_site_aniso_U_11
_atom_site_aniso_U_22
_atom_site_aniso_U_33
_atom_site_aniso_U_23
_atom_site_aniso_U_13
_atom_site_aniso_U_12
N27 0.0578(10) 0.0490(9) 0.1081(14) 0.0027(8) -0.0260(9) 0.0090(7)
C27 0.0495(9) 0.0323(8) 0.0591(10) 0.0060(7) -0.0072(7) 0.0063(6)
C22 0.0413(8) 0.0341(7) 0.0371(7) 0.0117(6) 0.0004(6) 0.0033(6)
C23 0.0486(8) 0.0329(7) 0.0432(8) 0.0085(6) 0.0026(6) 0.0059(6)
C24 0.0518(9) 0.0362(8) 0.0440(8) 0.0052(6) -0.0028(7) -0.0027(6)
C25 0.0416(8) 0.0470(9) 0.0470(9) 0.0114(7) -0.0039(6) -0.0007(6)
C26 0.0418(8) 0.0419(8) 0.0411(8) 0.0109(6) 0.0020(6) 0.0078(6)
C21 0.0433(7) 0.0341(7) 0.0279(6) 0.0094(5) 0.0024(5) 0.0046(6)
N2 0.0427(6) 0.0336(6) 0.0333(6) 0.0062(5) 0.0004(5) 0.0065(5)
C3 0.0368(7) 0.0363(7) 0.0338(7) 0.0091(5) 0.0049(5) 0.0088(5)
C5 0.0570(9) 0.0414(8) 0.0371(8) 0.0120(6) -0.0035(7) 0.0051(7)
C2 0.0424(8) 0.0324(7) 0.0353(7) 0.0102(6) 0.0050(6) 0.0090(6)
C1 0.0375(7) 0.0339(7) 0.0338(7) 0.0067(5) 0.0071(5) 0.0070(5)
C4 0.0653(10) 0.0377(8) 0.0411(8) 0.0064(6) -0.0023(7) 0.0062(7)
N1 0.0426(7) 0.0345(6) 0.0312(6) 0.0051(5) -0.0009(5) 0.0041(5)
C11 0.0337(7) 0.0403(7) 0.0322(7) 0.0064(6) 0.0050(5) 0.0078(5)
C16 0.0441(8) 0.0394(8) 0.0437(8) 0.0082(6) -0.0016(6) 0.0033(6)
C15 0.0414(8) 0.0476(9) 0.0431(8) 0.0046(6) -0.0053(6) 0.0026(6)
C14 0.0344(7) 0.0518(9) 0.0390(8) 0.0108(6) 0.0006(6) 0.0097(6)
C13 0.0513(9) 0.0432(8) 0.0457(9) 0.0133(7) -0.0031(7) 0.0072(7)
C12 0.0504(8) 0.0397(8) 0.0403(8) 0.0065(6) -0.0059(6) 0.0035(6)
C17 0.0402(8) 0.0544(9) 0.0501(9) 0.0128(7) -0.0041(7) 0.0063(7)
N17 0.0611(9) 0.0722(10) 0.0607(10) 0.0206(8) -0.0190(7) 0.0074(7)

loop_
_atom_type_symbol
_atom_type_description
_atom_type_scat_dispersion_real
_atom_type_scat_dispersion_imag
_atom_type_scat_source
C C 0.0181 0.0091 'International Tables Vol C Tables 4.2.6.8 and 6.1.1.4'
H H 0.0000 0.0000 'International Tables Vol C Tables 4.2.6.8 and 6.1.1.4'
N N 0.0311 0.0180 'International Tables Vol C Tables 4.2.6.8 and 6.1.1.4'

loop_
_geom_angle_atom_site_label_1
_geom_angle_atom_site_label_2
_geom_angle_atom_site_label_3
_geom_angle
N27 C27 C22 177.56(18)
C23 C22 C21 121.23(13)
C23 C22 C27 118.96(13)
C21 C22 C27 119.80(12)
C24 C23 C22 119.82(13)
C24 C23 H23 120.1
C22 C23 H23 120.1
C23 C24 C25 119.54(14)
C23 C24 H24 120.2
C25 C24 H24 120.2
C26 C25 C24 121.03(14)
C26 C25 H25 119.5
C24 C25 H25 119.5
C25 C26 C21 120.79(14)
C25 C26 H26 119.6
C21 C26 H26 119.6
C26 C21 C22 117.52(13)
C26 C21 N2 123.96(12)
C22 C21 N2 118.36(12)
C3 N2 C21 122.46(11)
N2 C3 C2 120.47(12)
N2 C3 C5 124.55(12)
C2 C3 C5 114.93(11)
C3 C5 H5A 109.5
C3 C5 H5B 109.5
H5A C5 H5B 109.5
C3 C5 H5C 109.5
H5A C5 H5C 109.5
H5B C5 H5C 109.5
C1 C2 C3 128.13(12)
C1 C2 H2 115.9
C3 C2 H2 115.9
C2 C1 N1 119.14(12)
C2 C1 C4 119.13(12)
N1 C1 C4 121.73(12)
C1 C4 H4A 109.5
C1 C4 H4B 109.5
H4A C4 H4B 109.5
C1 C4 H4C 109.5
H4A C4 H4C 109.5
H4B C4 H4C 109.5
C1 N1 C11 133.43(12)
C1 N1 H1 110.8(10)
C11 N1 H1 115.7(10)
N1 C11 C16 125.92(13)
N1 C11 C12 116.27(12)
C16 C11 C12 117.80(13)
C15 C16 C11 120.31(14)
C15 C16 H16 119.8
C11 C16 H16 119.8
C16 C15 C14 121.33(14)
C16 C15 H15 119.3
C14 C15 H15 119.3
C15 C14 C13 118.97(13)
C15 C14 C17 119.69(14)
C13 C14 C17 121.34(14)
C12 C13 C14 119.75(14)
C12 C13 H13 120.1
C14 C13 H13 120.1
C13 C12 C11 121.80(13)
C13 C12 H12 119.1
C11 C12 H12 119.1
N17 C17 C14 179.02(18)

loop_
_geom_bond_atom_site_label_1
_geom_bond_atom_site_label_2
_geom_bond_distance
N27 C27 1.147(2)
C27 C22 1.437(2)
C22 C23 1.3947(19)
C22 C21 1.3998(19)
C23 C24 1.375(2)
C23 H23 0.9400
C24 C25 1.381(2)
C24 H24 0.9400
C25 C26 1.378(2)
C25 H25 0.9400
C26 C21 1.397(2)
C26 H26 0.9400
C21 N2 1.4052(17)
N2 C3 1.3046(17)
C3 C2 1.4348(19)
C3 C5 1.5056(19)
C5 H5A 0.9700
C5 H5B 0.9700
C5 H5C 0.9700
C2 C1 1.3645(19)
C2 H2 0.9400
C1 N1 1.3700(18)
C1 C4 1.4982(19)
C4 H4A 0.9700
C4 H4B 0.9700
C4 H4C 0.9700
N1 C11 1.3884(17)
N1 H1 0.913(17)
C11 C16 1.394(2)
C11 C12 1.400(2)
C16 C15 1.377(2)
C16 H16 0.9400
C15 C14 1.384(2)
C15 H15 0.9400
C14 C13 1.391(2)
C14 C17 1.438(2)
C13 C12 1.373(2)
C13 H13 0.9400
C12 H12 0.9400
C17 N17 1.145(2)

loop_
_geom_hbond_atom_site_label_D
_geom_hbond_atom_site_label_H
_geom_hbond_atom_site_label_A
_geom_hbond_distance_DH
_geom_hbond_distance_HA
_geom_hbond_distance_DA
_geom_hbond_angle_DHA
N1 H1 N2 0.913(17) 1.909(17) 2.6992(16) 143.7(14)

loop_
_geom_torsion_atom_site_label_1
_geom_torsion_atom_site_label_2
_geom_torsion_atom_site_label_3
_geom_torsion_atom_site_label_4
_geom_torsion
N27 C27 C22 C23 54(5)
N27 C27 C22 C21 -126(4)
C21 C22 C23 C24 2.1(2)
C27 C22 C23 C24 -178.38(14)
C22 C23 C24 C25 0.1(2)
C23 C24 C25 C26 -1.2(2)
C24 C25 C26 C21 0.1(2)
C25 C26 C21 C22 2.0(2)
C25 C26 C21 N2 177.38(13)
C23 C22 C21 C26 -3.1(2)
C27 C22 C21 C26 177.40(13)
C23 C22 C21 N2 -178.74(12)
C27 C22 C21 N2 1.7(2)
C26 C21 N2 C3 52.74(19)
C22 C21 N2 C3 -131.89(14)
C21 N2 C3 C2 -177.69(12)
C21 N2 C3 C5 5.0(2)
N2 C3 C2 C1 -3.9(2)
C5 C3 C2 C1 173.69(14)
C3 C2 C1 N1 0.8(2)
C3 C2 C1 C4 -179.63(14)
C2 C1 N1 C11 -175.40(13)
C4 C1 N1 C11 5.0(2)
C1 N1 C11 C16 6.4(2)
C1 N1 C11 C12 -174.87(14)
N1 C11 C16 C15 -179.13(13)
C12 C11 C16 C15 2.1(2)
C11 C16 C15 C14 -1.1(2)
C16 C15 C14 C13 -0.7(2)
C16 C15 C14 C17 179.96(14)
C15 C14 C13 C12 1.4(2)
C17 C14 C13 C12 -179.26(14)
C14 C13 C12 C11 -0.4(2)
N1 C11 C12 C13 179.71(14)
C16 C11 C12 C13 -1.4(2)
C15 C14 C17 N17 -7(10)
C13 C14 C17 N17 174(100)
